data_2218661
loop_
_publ_author_name
'Abedi, Anita'
'Mousavi Mirkolaei, Maryam'
'Amani, Vahid'

_publ_section_title
;Poly[[diaqua-\m~4~-pyrazine-2,3-dicarboxylato-\k^6^<i>N</i>,<i>O</i>^2^:<i>O</i>^2'^:<i>O</i>^3^,<i>O</i>^3'^:<i>O</i>^3^-strontium(II)]
 monohydrate]
;
_journal_coeditor_code CV2408
_journal_issue 7
_journal_name_full 'Acta Crystallographica Section E'
_journal_page_first m888
_journal_page_last m889
_journal_paper_doi 10.1107/S1600536808015316
_journal_volume 64
_journal_year 2008
_chemical_formula_iupac '[Sr (C6 H2 N2 O4) (H2 O)2], H2 O'
_chemical_formula_moiety 'C6 H6 N2 O6 Sr, H2 O'
_chemical_formula_sum 'C6 H8 N2 O7 Sr'
_chemical_formula_weight 307.76
_chemical_name_systematic
;
Poly[[diaqua-\m~4~-pyrazine-2,3-dicarboxylato-
\k^6^N,O^2^:O^2'^:O^3^,O^3'^:O^3^-strontium(II)] monohydrate]
;
_space_group_IT_number 14
_symmetry_cell_setting monoclinic
_symmetry_space_group_name_Hall '-P 2yn'
_symmetry_space_group_name_H-M 'P 1 21/n 1'
_atom_sites_solution_hydrogens mixed
_atom_sites_solution_primary direct
_atom_sites_solution_secondary difmap
_audit_creation_method SHELXL-97
_cell_angle_alpha 90.00
_cell_angle_beta 94.2670(10)
_cell_angle_gamma 90.00
_cell_formula_units_Z 4
_cell_length_a 10.4931(7)
_cell_length_b 6.9839(4)
_cell_length_c 13.5208(8)
_cell_measurement_reflns_used 156
_cell_measurement_temperature 120(2)
_cell_measurement_theta_max 26
_cell_measurement_theta_min 3
_cell_volume 988.10(10)
_computing_cell_refinement 'SAINT-Plus (Bruker, 1998)'
_computing_data_collection 'SMART (Bruker, 1998)'
_computing_data_reduction 'SAINT-Plus (Bruker, 1998)'
_computing_molecular_graphics 'SHELXTL (Sheldrick, 2008)'
_computing_publication_material 'SHELXTL (Sheldrick, 2008)'
_computing_structure_refinement 'SHELXTL (Sheldrick, 2008)'
_computing_structure_solution 'SHELXTL (Sheldrick, 2008)'
_diffrn_ambient_temperature 120(2)
_diffrn_measured_fraction_theta_full 0.994
_diffrn_measured_fraction_theta_max 0.994
_diffrn_measurement_device_type 'Bruker SMART 1000 CCD area-detector'
_diffrn_measurement_method '\f and \w'
_diffrn_radiation_monochromator graphite
_diffrn_radiation_source 'fine-focus sealed tube'
_diffrn_radiation_type MoK\a
_diffrn_radiation_wavelength 0.71073
_diffrn_reflns_av_R_equivalents 0.0396
_diffrn_reflns_av_sigmaI/netI 0.0367
_diffrn_reflns_limit_h_max 12
_diffrn_reflns_limit_h_min -12
_diffrn_reflns_limit_k_max 8
_diffrn_reflns_limit_k_min -8
_diffrn_reflns_limit_l_max 16
_diffrn_reflns_limit_l_min -16
_diffrn_reflns_number 8338
_diffrn_reflns_theta_full 26.00
_diffrn_reflns_theta_max 26.00
_diffrn_reflns_theta_min 2.37
_exptl_absorpt_coefficient_mu 5.482
_exptl_absorpt_correction_T_max 0.568
_exptl_absorpt_correction_T_min 0.240
_exptl_absorpt_correction_type multi-scan
_exptl_absorpt_process_details '(SADABS; Bruker, 1998)'
_exptl_crystal_colour colorless
_exptl_crystal_density_diffrn 2.069
_exptl_crystal_density_method 'not measured'
_exptl_crystal_description plate
_exptl_crystal_F_000 608
_exptl_crystal_size_max 0.28
_exptl_crystal_size_mid 0.25
_exptl_crystal_size_min 0.10
_refine_diff_density_max 0.920
_refine_diff_density_min -0.447
_refine_ls_extinction_method none
_refine_ls_goodness_of_fit_ref 1.005
_refine_ls_hydrogen_treatment constr
_refine_ls_matrix_type full
_refine_ls_number_parameters 145
_refine_ls_number_reflns 1934
_refine_ls_number_restraints 0
_refine_ls_restrained_S_all 1.005
_refine_ls_R_factor_all 0.0320
_refine_ls_R_factor_gt 0.0241
_refine_ls_shift/su_max 0.002
_refine_ls_shift/su_mean 0.000
_refine_ls_structure_factor_coef Fsqd
_refine_ls_weighting_details 'calc w=1/[\s^2^(Fo^2^)+(0.026P)^2^] where P=(Fo^2^+2Fc^2^)/3'
_refine_ls_weighting_scheme calc
_refine_ls_wR_factor_gt 0.0523
_refine_ls_wR_factor_ref 0.0540
_reflns_number_gt 1595
_reflns_number_total 1934
_reflns_threshold_expression I>2\s(I)
_cod_data_source_file cv2408.cif
_cod_data_source_block I
_cod_depositor_comments
;
The following automatic conversions were performed:
'_symmetry_cell_setting' value 'Monoclinic' changed to 'monoclinic'
according to '/home/saulius/struct/CIF-dictionaries/cif_core.dic'
dictionary named 'cif_core.dic' version 2.4.1 from 2010-06-29.

Automatic conversion script
Id: cif_fix_enum 1527 2010-12-29 10:47:43Z saulius 

The following automatic conversions were performed:

'_symmetry_cell_setting' value 'Monoclinic' changed to 'monoclinic'
according to /home/saulius/struct/CIF-dictionaries/cif_core.dic
dictionary named 'cif_core.dic' version 2.4.1 from 2010-06-29.

Automatic conversion script
Id: cif_fix_values 1715 2011-07-08 13:25:40Z adriana 
;
_cod_original_sg_symbol_H-M 'P 21/n'
_cod_database_code 2218661
_cod_database_fobs_code 2218661

loop_
_symmetry_equiv_pos_as_xyz
'x, y, z'
'-x+1/2, y+1/2, -z+1/2'
'-x, -y, -z'
'x-1/2, -y-1/2, z-1/2'

loop_
_atom_site_type_symbol
_atom_site_label
_atom_site_fract_x
_atom_site_fract_y
_atom_site_fract_z
_atom_site_U_iso_or_equiv
_atom_site_adp_type
_atom_site_calc_flag
_atom_site_refinement_flags
_atom_site_occupancy
Sr Sr1 -0.44206(2) 0.17756(3) 0.375530(17) 0.01058(9) Uani d . 1
N N1 -0.4291(2) 0.1488(3) 0.17632(16) 0.0137(5) Uani d . 1
N N2 -0.3958(2) 0.2550(3) -0.01781(16) 0.0138(5) Uani d . 1
O O1 -0.14140(18) 0.1344(3) -0.07125(13) 0.0154(4) Uani d . 1
O O2 -0.09707(18) 0.3655(3) 0.03862(13) 0.0148(4) Uani d . 1
O O3 -0.21964(18) 0.1162(3) 0.30617(13) 0.0164(4) Uani d . 1
O O4 -0.10633(16) 0.0171(3) 0.18088(13) 0.0131(4) Uani d . 1
C C1 -0.3115(2) 0.1518(4) 0.14221(19) 0.0114(6) Uani d . 1
C C2 -0.2956(3) 0.2059(4) 0.04464(19) 0.0117(6) Uani d . 1
C C3 -0.5114(3) 0.2480(4) 0.0166(2) 0.0156(6) Uani d . 1
H H3A -0.5841 0.2794 -0.0264 0.019 Uiso calc R 1
C C4 -0.5277(3) 0.1963(4) 0.11335(19) 0.0150(6) Uani d . 1
H H4A -0.6115 0.1945 0.1356 0.018 Uiso calc R 1
C C5 -0.2037(3) 0.0901(4) 0.21630(19) 0.0123(6) Uani d . 1
C C6 -0.1670(3) 0.2340(4) 0.00239(19) 0.0114(6) Uani d . 1
O O1W -0.64324(17) -0.0101(3) 0.30768(13) 0.0161(4) Uani d . 1
H H1W1 -0.6382 -0.1106 0.2727 0.019 Uiso d R 1
H H2W1 -0.7174 0.0355 0.2932 0.019 Uiso d R 1
O O2W -0.31193(17) 0.2633(3) 0.53262(13) 0.0150(4) Uani d . 1
H H1W2 -0.3220 0.3802 0.5478 0.018 Uiso d R 1
H H2W2 -0.3246 0.1853 0.5791 0.018 Uiso d R 1
O O3W 0.11689(17) 0.1471(3) 0.28299(13) 0.0161(4) Uani d . 1
H H1W3 0.0444 0.1203 0.2540 0.019 Uiso d R 1
H H2W3 0.1011 0.1787 0.3415 0.019 Uiso d R 1

loop_
_atom_site_aniso_label
_atom_site_aniso_U_11
_atom_site_aniso_U_22
_atom_site_aniso_U_33
_atom_site_aniso_U_12
_atom_site_aniso_U_13
_atom_site_aniso_U_23
Sr1 0.00953(13) 0.01224(14) 0.01019(13) 0.00004(11) 0.00220(9) 0.00048(11)
N1 0.0110(12) 0.0183(13) 0.0119(11) 0.0000(10) 0.0026(9) -0.0003(10)
N2 0.0112(12) 0.0163(12) 0.0140(11) 0.0013(9) 0.0021(9) 0.0000(10)
O1 0.0168(10) 0.0174(10) 0.0125(9) -0.0015(8) 0.0050(8) -0.0024(8)
O2 0.0123(10) 0.0160(11) 0.0163(10) -0.0026(8) 0.0029(8) -0.0017(8)
O3 0.0142(10) 0.0245(11) 0.0106(9) 0.0028(8) 0.0022(8) -0.0006(8)
O4 0.0084(9) 0.0159(10) 0.0154(9) 0.0020(8) 0.0033(8) -0.0022(8)
C1 0.0086(13) 0.0133(14) 0.0124(13) -0.0008(11) 0.0016(10) -0.0041(11)
C2 0.0137(14) 0.0095(13) 0.0123(13) -0.0030(11) 0.0024(11) -0.0016(11)
C3 0.0119(15) 0.0185(14) 0.0161(14) 0.0013(11) -0.0009(11) -0.0008(12)
C4 0.0096(14) 0.0195(15) 0.0157(14) -0.0006(11) 0.0005(11) -0.0008(12)
C5 0.0126(14) 0.0099(13) 0.0144(14) -0.0027(11) 0.0017(11) 0.0027(11)
C6 0.0115(14) 0.0108(13) 0.0118(13) 0.0017(11) -0.0001(11) 0.0027(11)
O1W 0.0123(10) 0.0176(10) 0.0184(10) 0.0009(8) 0.0016(8) -0.0007(8)
O2W 0.0161(10) 0.0145(10) 0.0142(10) -0.0007(8) 0.0010(8) 0.0013(8)
O3W 0.0112(10) 0.0257(11) 0.0113(9) -0.0009(8) 0.0012(8) -0.0013(8)

loop_
_atom_type_symbol
_atom_type_description
_atom_type_scat_dispersion_real
_atom_type_scat_dispersion_imag
_atom_type_scat_source
C C 0.0033 0.0016 'International Tables Vol C Tables 4.2.6.8 and 6.1.1.4'
H H 0.0000 0.0000 'International Tables Vol C Tables 4.2.6.8 and 6.1.1.4'
N N 0.0061 0.0033 'International Tables Vol C Tables 4.2.6.8 and 6.1.1.4'
O O 0.0106 0.0060 'International Tables Vol C Tables 4.2.6.8 and 6.1.1.4'
Sr Sr -1.5307 3.2498 'International Tables Vol C Tables 4.2.6.8 and 6.1.1.4'

loop_
_geom_angle_atom_site_label_1
_geom_angle_atom_site_label_2
_geom_angle_atom_site_label_3
_geom_angle_site_symmetry_1
_geom_angle_site_symmetry_3
_geom_angle
O2 Sr1 O2W 2_445 . 75.75(6)
O2 Sr1 O4 2_445 2_455 157.35(6)
O2W Sr1 O4 . 2_455 85.61(6)
O2 Sr1 O1W 2_445 . 79.88(6)
O2W Sr1 O1W . . 142.83(6)
O4 Sr1 O1W 2_455 . 122.57(6)
O2 Sr1 O3 2_445 . 84.44(6)
O2W Sr1 O3 . . 84.19(6)
O4 Sr1 O3 2_455 . 80.93(6)
O1W Sr1 O3 . . 121.00(6)
O2 Sr1 O1 2_445 4_566 114.76(6)
O2W Sr1 O1 . 4_566 92.48(6)
O4 Sr1 O1 2_455 4_566 78.28(6)
O1W Sr1 O1 . 4_566 72.81(6)
O3 Sr1 O1 . 4_566 159.14(6)
O2 Sr1 N1 2_445 . 112.29(6)
O2W Sr1 N1 . . 142.46(6)
O4 Sr1 N1 2_455 . 75.33(6)
O1W Sr1 N1 . . 73.21(6)
O3 Sr1 N1 . . 61.32(6)
O1 Sr1 N1 4_566 . 114.22(6)
O2 Sr1 O2 2_445 4_566 68.33(6)
O2W Sr1 O2 . 4_566 71.13(6)
O4 Sr1 O2 2_455 4_566 117.81(5)
O1W Sr1 O2 . 4_566 73.99(5)
O3 Sr1 O2 . 4_566 146.69(6)
O1 Sr1 O2 4_566 4_566 47.66(5)
N1 Sr1 O2 . 4_566 146.41(6)
O2 Sr1 C6 2_445 4_566 91.29(7)
O2W Sr1 C6 . 4_566 82.66(6)
O4 Sr1 C6 2_455 4_566 99.08(6)
O1W Sr1 C6 . 4_566 70.19(6)
O3 Sr1 C6 . 4_566 166.80(6)
O1 Sr1 C6 4_566 4_566 23.79(6)
N1 Sr1 C6 . 4_566 131.61(7)
O2 Sr1 C6 4_566 4_566 23.97(6)
O2 Sr1 Sr1 2_445 3_456 36.81(4)
O2W Sr1 Sr1 . 3_456 69.70(4)
O4 Sr1 Sr1 2_455 3_456 145.08(4)
O1W Sr1 Sr1 . 3_456 73.93(4)
O3 Sr1 Sr1 . 3_456 118.96(4)
O1 Sr1 Sr1 4_566 3_456 78.55(4)
N1 Sr1 Sr1 . 3_456 138.62(5)
O2 Sr1 Sr1 4_566 3_456 31.52(4)
C6 Sr1 Sr1 4_566 3_456 54.80(5)
O2 Sr1 H1W2 2_445 . 90.3
O2W Sr1 H1W2 . . 15.7
O4 Sr1 H1W2 2_455 . 72.9
O1W Sr1 H1W2 . . 144.7
O3 Sr1 H1W2 . . 91.3
O1 Sr1 H1W2 4_566 . 81.0
N1 Sr1 H1W2 . . 140.8
O2 Sr1 H1W2 4_566 . 70.9
C6 Sr1 H1W2 4_566 . 76.3
Sr1 Sr1 H1W2 3_456 . 78.0
O2 Sr1 H2W2 2_445 . 62.3
O2W Sr1 H2W2 . . 15.6
O4 Sr1 H2W2 2_455 . 100.6
O1W Sr1 H2W2 . . 128.0
O3 Sr1 H2W2 . . 90.9
O1 Sr1 H2W2 4_566 . 91.2
N1 Sr1 H2W2 . . 152.2
O2 Sr1 H2W2 4_566 . 60.0
C6 Sr1 H2W2 4_566 . 76.1
Sr1 Sr1 H2W2 3_456 . 54.3
H1W2 Sr1 H2W2 . . 28.2
C4 N1 C1 . . 117.7(2)
C4 N1 Sr1 . . 121.46(17)
C1 N1 Sr1 . . 116.91(16)
C3 N2 C2 . . 117.5(2)
C6 O1 Sr1 . 4_665 99.33(16)
C6 O2 Sr1 . 2_455 153.65(17)
C6 O2 Sr1 . 4_665 88.36(15)
Sr1 O2 Sr1 2_455 4_665 111.67(6)
C5 O3 Sr1 . . 124.02(17)
C5 O4 Sr1 . 2_445 132.10(16)
N1 C1 C2 . . 120.3(2)
N1 C1 C5 . . 115.2(2)
C2 C1 C5 . . 124.4(2)
N2 C2 C1 . . 121.3(2)
N2 C2 C6 . . 114.0(2)
C1 C2 C6 . . 124.4(2)
N2 C3 C4 . . 121.4(3)
N2 C3 H3A . . 119.3
C4 C3 H3A . . 119.3
N1 C4 C3 . . 121.7(3)
N1 C4 H4A . . 119.1
C3 C4 H4A . . 119.1
O3 C5 O4 . . 126.5(2)
O3 C5 C1 . . 116.9(2)
O4 C5 C1 . . 116.6(2)
O2 C6 O1 . . 124.1(2)
O2 C6 C2 . . 117.4(2)
O1 C6 C2 . . 118.3(2)
O2 C6 Sr1 . 4_665 67.67(14)
O1 C6 Sr1 . 4_665 56.88(13)
C2 C6 Sr1 . 4_665 167.25(17)
Sr1 O1W H1W1 . . 122.1
Sr1 O1W H2W1 . . 126.8
H1W1 O1W H2W1 . . 105.9
Sr1 O2W H1W2 . . 111.4
Sr1 O2W H2W2 . . 111.6
H1W2 O2W H2W2 . . 114.0
H1W3 O3W H2W3 . . 104.9

loop_
_geom_bond_atom_site_label_1
_geom_bond_atom_site_label_2
_geom_bond_site_symmetry_2
_geom_bond_distance
_geom_bond_publ_flag
Sr1 O2 2_445 2.4887(18) y
Sr1 O2W . 2.5106(18) y
Sr1 O4 2_455 2.5533(18) y
Sr1 O1W . 2.5937(19) y
Sr1 O3 . 2.6145(18) y
Sr1 O1 4_566 2.6155(18) y
Sr1 N1 . 2.714(2) y
Sr1 O2 4_566 2.8517(18) y
Sr1 C6 4_566 3.082(3) ?
Sr1 Sr1 3_456 4.4235(5) ?
Sr1 H1W2 . 2.9292 ?
Sr1 H2W2 . 2.9320 ?
N1 C4 . 1.332(3) ?
N1 C1 . 1.349(3) ?
N2 C3 . 1.331(3) ?
N2 C2 . 1.343(3) ?
O1 C6 . 1.260(3) ?
O1 Sr1 4_665 2.6155(18) ?
O2 C6 . 1.252(3) ?
O2 Sr1 2_455 2.4887(18) ?
O2 Sr1 4_665 2.8517(18) ?
O3 C5 . 1.252(3) ?
O4 C5 . 1.267(3) ?
O4 Sr1 2_445 2.5533(18) ?
C1 C2 . 1.394(4) ?
C1 C5 . 1.517(4) ?
C2 C6 . 1.516(4) ?
C3 C4 . 1.381(4) ?
C3 H3A . 0.9500 ?
C4 H4A . 0.9500 ?
C6 Sr1 4_665 3.082(3) ?
O1W H1W1 . 0.8500 ?
O1W H2W1 . 0.8500 ?
O2W H1W2 . 0.8500 ?
O2W H2W2 . 0.8500 ?
O3W H1W3 . 0.8501 ?
O3W H2W3 . 0.8499 ?

loop_
_geom_hbond_atom_site_label_D
_geom_hbond_atom_site_label_H
_geom_hbond_atom_site_label_A
_geom_hbond_site_symmetry_A
_geom_hbond_distance_DH
_geom_hbond_distance_HA
_geom_hbond_distance_DA
_geom_hbond_angle_DHA
_geom_hbond_publ_flag
O1W H1W1 O3W 2_445 0.85 1.872 2.713(3) 170 y
O1W H2W1 O3W 1_455 0.85 1.901 2.744(3) 171 y
O2W H1W2 O1 2_455 0.85 1.849 2.696(3) 174 y
O2W H2W2 O1W 3_456 0.85 2.007 2.857(3) 178 y
O3W H1W3 O4 1_555 0.85 1.941 2.781(3) 170 y
O3W H2W3 N2 4_666 0.85 1.955 2.792(3) 168 y

loop_
_geom_torsion_atom_site_label_1
_geom_torsion_atom_site_label_2
_geom_torsion_atom_site_label_3
_geom_torsion_atom_site_label_4
_geom_torsion_site_symmetry_1
_geom_torsion_site_symmetry_4
_geom_torsion
O2 Sr1 N1 C4 2_445 . 121.4(2)
O2W Sr1 N1 C4 . . -143.01(19)
O4 Sr1 N1 C4 2_455 . -81.1(2)
O1W Sr1 N1 C4 . . 50.2(2)
O3 Sr1 N1 C4 . . -168.7(2)
O1 Sr1 N1 C4 4_566 . -11.5(2)
O2 Sr1 N1 C4 4_566 . 37.4(3)
C6 Sr1 N1 C4 4_566 . 8.1(2)
Sr1 Sr1 N1 C4 3_456 . 89.0(2)
O2 Sr1 N1 C1 2_445 . -81.51(18)
O2W Sr1 N1 C1 . . 14.0(2)
O4 Sr1 N1 C1 2_455 . 75.96(18)
O1W Sr1 N1 C1 . . -152.72(19)
O3 Sr1 N1 C1 . . -11.61(17)
O1 Sr1 N1 C1 4_566 . 145.59(17)
O2 Sr1 N1 C1 4_566 . -165.53(15)
C6 Sr1 N1 C1 4_566 . 165.13(16)
Sr1 Sr1 N1 C1 3_456 . -113.97(17)
O2 Sr1 O3 C5 2_445 . 115.1(2)
O2W Sr1 O3 C5 . . -168.7(2)
O4 Sr1 O3 C5 2_455 . -82.2(2)
O1W Sr1 O3 C5 . . 40.4(2)
O1 Sr1 O3 C5 4_566 . -87.1(3)
N1 Sr1 O3 C5 . . -4.08(19)
O2 Sr1 O3 C5 4_566 . 149.62(18)
C6 Sr1 O3 C5 4_566 . -173.4(3)
Sr1 Sr1 O3 C5 3_456 . 128.36(19)
C4 N1 C1 C2 . . 0.9(4)
Sr1 N1 C1 C2 . . -157.03(19)
C4 N1 C1 C5 . . -178.1(2)
Sr1 N1 C1 C5 . . 24.0(3)
C3 N2 C2 C1 . . -0.7(4)
C3 N2 C2 C6 . . -175.0(2)
N1 C1 C2 N2 . . -0.4(4)
C5 C1 C2 N2 . . 178.5(2)
N1 C1 C2 C6 . . 173.3(2)
C5 C1 C2 C6 . . -7.8(4)
C2 N2 C3 C4 . . 1.3(4)
C1 N1 C4 C3 . . -0.3(4)
Sr1 N1 C4 C3 . . 156.5(2)
N2 C3 C4 N1 . . -0.8(4)
Sr1 O3 C5 O4 . . -162.37(19)
Sr1 O3 C5 C1 . . 17.6(3)
Sr1 O4 C5 O3 2_445 . 96.7(3)
Sr1 O4 C5 C1 2_445 . -83.2(3)
N1 C1 C5 O3 . . -27.8(3)
C2 C1 C5 O3 . . 153.3(3)
N1 C1 C5 O4 . . 152.2(2)
C2 C1 C5 O4 . . -26.8(4)
Sr1 O2 C6 O1 2_455 . 148.1(3)
Sr1 O2 C6 O1 4_665 . 7.3(3)
Sr1 O2 C6 C2 2_455 . -26.3(5)
Sr1 O2 C6 C2 4_665 . -167.1(2)
Sr1 O2 C6 Sr1 2_455 4_665 140.8(4)
Sr1 O1 C6 O2 4_665 . -8.1(3)
Sr1 O1 C6 C2 4_665 . 166.25(19)
N2 C2 C6 O2 . . 110.2(3)
C1 C2 C6 O2 . . -63.9(4)
N2 C2 C6 O1 . . -64.5(3)
C1 C2 C6 O1 . . 121.4(3)
N2 C2 C6 Sr1 . 4_665 -0.2(9)
C1 C2 C6 Sr1 . 4_665 -174.3(7)
